data_4332357
loop_
_publ_author_name
'Aizawa, Sen-ichi'
'Saito, Kenji'
'Kawamoto, Tatsuya'
'Matsumoto, Emi'

_publ_section_title
;
 Stereoselective Preparation, Structures, and Reactivities of
 Phosphine-Bridged Mixed-Metal Trinuclear and Pentanuclear Complexes with
 Tris[2-(diphenylphosphino)ethyl]phosphine
;
_journal_issue 12
_journal_name_full 'Inorganic Chemistry'
_journal_page_first 4859
_journal_page_last 4866
_journal_paper_doi 10.1021/ic060277l
_journal_volume 45
_journal_year 2006
_chemical_formula_moiety 'C85 H87 B2 Cl7 F8 O P8 Pd2 Pt '
_chemical_formula_sum 'C85 H87 B2 Cl7 F8 O P8 Pd2 Pt'
_chemical_formula_weight 2202.08
_space_group_IT_number 61
_symmetry_cell_setting orthorhombic
_symmetry_Int_Tables_number 61
_symmetry_space_group_name_Hall '-P 2ac 2ab'
_symmetry_space_group_name_H-M 'P b c a'
_cell_angle_alpha 90
_cell_angle_beta 90
_cell_angle_gamma 90
_cell_formula_units_Z 4
_cell_length_a 28.276(4)
_cell_length_b 23.610(4)
_cell_length_c 13.933(3)
_cell_measurement_reflns_used 25
_cell_measurement_temperature 296.1
_cell_measurement_theta_max 15.0
_cell_measurement_theta_min 14.8
_cell_volume 9302(3)
_computing_cell_refinement 'MSC/AFC Diffractometer Control'
_computing_data_collection 'MSC/AFC Diffractometer Control'
_computing_data_reduction CrystalStructure
_computing_publication_material 'CrystalStructure Ver. 3.5.1'
_computing_structure_refinement CRYSTALS
_computing_structure_solution SHELXS97
_diffrn_measured_fraction_theta_full 0.9959
_diffrn_measured_fraction_theta_max 0.9959
_diffrn_measurement_device_type 'Rigaku AFC5R'
_diffrn_measurement_method \w
_diffrn_radiation_type 'Mo K\a'
_diffrn_radiation_wavelength 0.7107
_diffrn_reflns_limit_h_max 0
_diffrn_reflns_limit_h_min -36
_diffrn_reflns_limit_k_max 30
_diffrn_reflns_limit_k_min 0
_diffrn_reflns_limit_l_max 18
_diffrn_reflns_limit_l_min 0
_diffrn_reflns_number 23234
_diffrn_reflns_theta_full 27.53
_diffrn_reflns_theta_max 27.53
_diffrn_standards_decay_% -17.23
_diffrn_standards_interval_count 150
_diffrn_standards_number 3
_exptl_absorpt_coefficient_mu 2.275
_exptl_absorpt_correction_T_max 0.711
_exptl_absorpt_correction_T_min 0.492
_exptl_absorpt_correction_type psi-scans
_exptl_absorpt_process_details '(North, Phillips & Mathews, 1968)'
_exptl_crystal_colour colorless
_exptl_crystal_density_diffrn 1.572
_exptl_crystal_density_method 'not measured'
_exptl_crystal_description plate
_exptl_crystal_F_000 4384.00
_exptl_crystal_size_max 0.50
_exptl_crystal_size_mid 0.50
_exptl_crystal_size_min 0.15
_refine_diff_density_max 3.37
_refine_diff_density_min -2.63
_refine_ls_extinction_method none
_refine_ls_goodness_of_fit_ref 2.953
_refine_ls_hydrogen_treatment refall
_refine_ls_number_parameters 529
_refine_ls_number_reflns 4824
_refine_ls_R_factor_gt 0.0750
_refine_ls_shift/su_max 0.9970
_refine_ls_structure_factor_coef Fsqd
_refine_ls_weighting_details 'w = 1/\s^2^(Fo^2^)'
_refine_ls_weighting_scheme sigma
_refine_ls_wR_factor_ref 0.1170
_reflns_number_gt 4817
_reflns_number_total 10684
_reflns_threshold_expression F^2^>2.0\s(F^2^)
_cod_data_source_file ic060277lsup1.cif
_cod_data_source_block '_7a(BF4)2'
_cod_original_cell_volume 9301(2)
_cod_original_sg_symbol_Hall 'P 21/B 21/C 21/A '
_cod_original_sg_symbol_H-M 'P 21/b 21/c 21/a'
_cod_original_formula_sum 'C85 H87 B2 Cl7 F8 O P8 Pd2 Pt '
_cod_database_code 4332357

loop_
_symmetry_equiv_pos_as_xyz
x,y,z
-x,-y,-z
-x+1/2,y+1/2,z
x+1/2,-y+1/2,-z
x,-y+1/2,z+1/2
-x,y+1/2,-z+1/2
-x+1/2,-y,z+1/2
x+1/2,y,-z+1/2

loop_
_atom_site_label
_atom_site_type_symbol
_atom_site_fract_x
_atom_site_fract_y
_atom_site_fract_z
_atom_site_U_iso_or_equiv
_atom_site_adp_type
_atom_site_occupancy
_atom_site_symmetry_multiplicity
_atom_site_calc_flag
_atom_site_refinement_flags
Pt(1) Pt 0.0000 0.5000 0.5000 0.0483(2) Uani 1.00 1 d .
Pd(1) Pd 0.08282(4) 0.35826(5) 0.90373(8) 0.0491(4) Uani 1.00 1 d .
Cl(1) Cl 0.0419(1) 0.3225(2) 1.0386(3) 0.070(1) Uani 1.00 1 d .
Cl(2) Cl 0.0064(1) 0.4044(2) 0.5220(3) 0.064(1) Uani 1.00 1 d .
Cl(3) Cl 0.2455(8) 0.7031(9) 0.458(1) 0.256(9) Uiso 0.50 1 d P
Cl(4) Cl 0.1752(5) 0.7615(7) 0.431(1) 0.177(6) Uiso 0.50 1 d P
Cl(5) Cl 0.2334(5) 0.7166(6) 0.3014(9) 0.148(5) Uiso 0.50 1 d P
P(1) P 0.1198(1) 0.3875(2) 0.7730(3) 0.049(1) Uani 1.00 1 d .
P(2) P 0.1225(1) 0.4332(2) 0.9783(3) 0.056(1) Uani 1.00 1 d .
P(3) P 0.0592(2) 0.2840(2) 0.8065(3) 0.056(1) Uani 1.00 1 d .
P(4) P 0.0772(1) 0.5148(2) 0.5525(3) 0.050(1) Uani 1.00 1 d .
F(1) F 0.2005(5) 0.8985(6) 0.581(1) 0.198(6) Uiso 1.00 1 d .
F(2) F 0.2688(5) 0.9314(7) 0.593(1) 0.218(7) Uiso 1.00 1 d .
F(3) F 0.2406(6) 0.9054(7) 0.465(1) 0.228(7) Uiso 1.00 1 d .
F(4) F 0.2561(6) 0.8478(7) 0.565(1) 0.278(9) Uiso 1.00 1 d .
O(1) O 0.191(1) 0.685(1) 0.484(2) 0.13(1) Uiso 0.50 1 d P
C(1) C 0.1732(5) 0.4255(7) 0.810(1) 0.068(6) Uani 1.00 1 d .
C(2) C 0.1588(5) 0.4681(7) 0.887(1) 0.070(6) Uani 1.00 1 d .
C(3) C 0.1261(6) 0.3270(7) 0.695(1) 0.078(7) Uani 1.00 1 d .
C(4) C 0.0798(6) 0.2963(7) 0.684(1) 0.069(6) Uani 1.00 1 d .
C(5) C 0.0851(5) 0.4376(6) 0.7063(9) 0.047(5) Uani 1.00 1 d .
C(6) C 0.1052(5) 0.4531(6) 0.6076(9) 0.055(5) Uani 1.00 1 d .
C(7) C 0.1652(7) 0.4128(9) 1.069(1) 0.069(7) Uani 1.00 1 d .
C(8) C 0.1652(6) 0.357(1) 1.094(1) 0.099(8) Uani 1.00 1 d .
C(9) C 0.2028(9) 0.342(1) 1.173(2) 0.14(1) Uani 1.00 1 d .
C(10) C 0.2273(8) 0.390(2) 1.204(2) 0.17(1) Uani 1.00 1 d .
C(11) C 0.229(1) 0.441(2) 1.179(3) 0.27(2) Uani 1.00 1 d .
C(12) C 0.1948(6) 0.450(1) 1.110(1) 0.112(9) Uani 1.00 1 d .
C(13) C 0.0885(6) 0.4883(7) 1.033(1) 0.053(5) Uani 1.00 1 d .
C(14) C 0.0969(7) 0.5442(8) 1.021(1) 0.078(7) Uani 1.00 1 d .
C(15) C 0.0677(8) 0.5856(8) 1.062(1) 0.089(8) Uani 1.00 1 d .
C(16) C 0.0308(8) 0.569(1) 1.117(2) 0.094(9) Uani 1.00 1 d .
C(17) C 0.0233(7) 0.515(1) 1.127(1) 0.102(9) Uani 1.00 1 d .
C(18) C 0.0494(7) 0.4715(8) 1.087(1) 0.092(8) Uani 1.00 1 d .
C(19) C 0.0848(7) 0.2189(8) 0.840(1) 0.062(6) Uani 1.00 1 d .
C(20) C 0.0739(6) 0.1688(8) 0.799(1) 0.076(7) Uani 1.00 1 d .
C(21) C 0.0977(8) 0.119(1) 0.816(1) 0.097(9) Uani 1.00 1 d .
C(22) C 0.1357(9) 0.1177(9) 0.876(2) 0.10(1) Uani 1.00 1 d .
C(23) C 0.1486(7) 0.166(1) 0.920(1) 0.084(8) Uani 1.00 1 d .
C(24) C 0.1226(7) 0.2158(8) 0.902(1) 0.078(7) Uani 1.00 1 d .
C(25) C -0.0012(7) 0.2715(7) 0.801(1) 0.069(6) Uani 1.00 1 d .
C(26) C -0.0213(7) 0.241(1) 0.877(2) 0.103(9) Uani 1.00 1 d .
C(27) C -0.069(1) 0.238(1) 0.888(2) 0.15(1) Uani 1.00 1 d .
C(28) C -0.0961(8) 0.263(1) 0.817(2) 0.13(1) Uani 1.00 1 d .
C(29) C -0.076(1) 0.292(1) 0.740(2) 0.13(1) Uani 1.00 1 d .
C(30) C -0.0286(7) 0.2955(9) 0.730(2) 0.11(1) Uani 1.00 1 d .
C(31) C 0.0824(6) 0.5680(7) 0.648(1) 0.053(5) Uani 1.00 1 d .
C(32) C 0.1267(6) 0.5856(8) 0.678(1) 0.086(7) Uani 1.00 1 d .
C(33) C 0.1292(8) 0.6202(9) 0.763(2) 0.11(1) Uani 1.00 1 d .
C(34) C 0.0904(8) 0.6340(9) 0.810(1) 0.096(8) Uani 1.00 1 d .
C(35) C 0.0476(7) 0.6166(9) 0.782(1) 0.083(8) Uani 1.00 1 d .
C(36) C 0.0449(6) 0.5838(7) 0.703(1) 0.067(6) Uani 1.00 1 d .
C(37) C 0.1193(5) 0.5335(7) 0.457(1) 0.054(5) Uani 1.00 1 d .
C(38) C 0.1678(6) 0.5254(9) 0.465(1) 0.092(7) Uani 1.00 1 d .
C(39) C 0.1983(7) 0.540(1) 0.394(1) 0.13(1) Uani 1.00 1 d .
C(40) C 0.1812(7) 0.5555(9) 0.311(1) 0.098(9) Uani 1.00 1 d .
C(41) C 0.1340(8) 0.5611(9) 0.297(1) 0.110(9) Uani 1.00 1 d .
C(42) C 0.1015(6) 0.5502(8) 0.370(1) 0.082(7) Uani 1.00 1 d .
C(43) C 0.223(1) 0.754(2) 0.395(3) 0.10(1) Uiso 0.50 1 d P
B(1) B 0.2464(5) 0.8933(4) 0.5609(8) 0.8270 Uiso 1.00 1 d .
H(8) H 0.1433(6) 0.332(1) 1.063(1) 0.118(8) Uiso 1.00 1 c .
H(9) H 0.2074(9) 0.303(1) 1.189(2) 0.17(1) Uiso 1.00 1 c .
H(10) H 0.2455(8) 0.380(2) 1.260(2) 0.21(2) Uiso 1.00 1 c .
H(11) H 0.256(1) 0.463(2) 1.195(3) 0.32(3) Uiso 1.00 1 c .
H(12) H 0.1947(6) 0.489(1) 1.089(1) 0.13(1) Uiso 1.00 1 c .
H(14) H 0.1233(7) 0.5560(8) 0.983(1) 0.093(7) Uiso 1.00 1 c .
H(15) H 0.0740(8) 0.6253(8) 1.053(1) 0.106(8) Uiso 1.00 1 c .
H(16) H 0.0105(8) 0.597(1) 1.147(2) 0.113(9) Uiso 1.00 1 c .
H(17) H -0.0031(7) 0.504(1) 1.167(1) 0.122(9) Uiso 1.00 1 c .
H(18) H 0.0421(7) 0.4322(8) 1.096(1) 0.111(8) Uiso 1.00 1 c .
H(20) H 0.0479(6) 0.1686(8) 0.754(1) 0.091(7) Uiso 1.00 1 c .
H(21) H 0.0872(8) 0.084(1) 0.789(1) 0.116(9) Uiso 1.00 1 c .
H(22) H 0.1541(9) 0.0841(9) 0.886(2) 0.12(1) Uiso 1.00 1 c .
H(23) H 0.1744(7) 0.166(1) 0.964(1) 0.101(8) Uiso 1.00 1 c .
H(24) H 0.1322(7) 0.2503(8) 0.933(1) 0.094(7) Uiso 1.00 1 c .
H(26) H -0.0015(7) 0.222(1) 0.923(2) 0.12(1) Uiso 1.00 1 c .
H(27) H -0.084(1) 0.219(1) 0.940(2) 0.18(1) Uiso 1.00 1 c .
H(28) H -0.1300(8) 0.260(1) 0.818(2) 0.16(2) Uiso 1.00 1 c .
H(29) H -0.096(1) 0.312(1) 0.695(2) 0.15(1) Uiso 1.00 1 c .
H(30) H -0.0136(7) 0.3130(9) 0.676(2) 0.14(1) Uiso 1.00 1 c .
H(32) H 0.1543(6) 0.5747(8) 0.642(1) 0.103(8) Uiso 1.00 1 c .
H(33) H 0.1592(8) 0.6339(9) 0.786(2) 0.14(1) Uiso 1.00 1 c .
H(34) H 0.0928(8) 0.6576(9) 0.866(1) 0.115(9) Uiso 1.00 1 c .
H(35) H 0.0200(7) 0.6270(9) 0.818(1) 0.100(8) Uiso 1.00 1 c .
H(36) H 0.0143(6) 0.5705(7) 0.683(1) 0.081(6) Uiso 1.00 1 c .
H(38) H 0.1799(6) 0.5087(9) 0.523(1) 0.111(8) Uiso 1.00 1 c .
H(39) H 0.2319(7) 0.537(1) 0.402(1) 0.16(1) Uiso 1.00 1 c .
H(40) H 0.2027(7) 0.5649(9) 0.260(1) 0.117(9) Uiso 1.00 1 c .
H(41) H 0.1221(8) 0.5731(9) 0.236(1) 0.13(1) Uiso 1.00 1 c .
H(42) H 0.0680(6) 0.5540(8) 0.362(1) 0.098(8) Uiso 1.00 1 c .
H(101) H 0.1958(5) 0.3995(7) 0.836(1) 0.081(6) Uiso 1.00 1 c .
H(102) H 0.1867(5) 0.4442(7) 0.755(1) 0.081(6) Uiso 1.00 1 c .
H(201) H 0.1406(5) 0.4978(7) 0.857(1) 0.084(6) Uiso 1.00 1 c .
H(202) H 0.1866(5) 0.4839(7) 0.916(1) 0.084(6) Uiso 1.00 1 c .
H(301) H 0.1375(6) 0.3394(7) 0.633(1) 0.093(7) Uiso 1.00 1 c .
H(302) H 0.1486(6) 0.3014(7) 0.723(1) 0.093(7) Uiso 1.00 1 c .
H(401) H 0.0580(6) 0.3198(7) 0.649(1) 0.083(6) Uiso 1.00 1 c .
H(402) H 0.0837(6) 0.2610(7) 0.650(1) 0.083(6) Uiso 1.00 1 c .
H(501) H 0.0540(5) 0.4223(6) 0.6975(9) 0.056(5) Uiso 1.00 1 c .
H(502) H 0.0831(5) 0.4722(6) 0.7423(9) 0.056(5) Uiso 1.00 1 c .
H(601) H 0.1005(5) 0.4211(6) 0.5661(9) 0.066(5) Uiso 1.00 1 c .
H(602) H 0.1384(5) 0.4600(6) 0.6149(9) 0.066(5) Uiso 1.00 1 c .

loop_
_atom_site_aniso_label
_atom_site_aniso_U_11
_atom_site_aniso_U_22
_atom_site_aniso_U_33
_atom_site_aniso_U_12
_atom_site_aniso_U_13
_atom_site_aniso_U_23
Pt(1) 0.0419(4) 0.0582(5) 0.0447(4) -0.0030(6) -0.0033(5) 0.0078(5)
Pd(1) 0.0489(7) 0.0643(9) 0.0341(6) 0.0014(7) -0.0008(6) 0.0032(7)
Cl(1) 0.075(3) 0.087(4) 0.046(2) -0.008(3) 0.011(2) 0.007(2)
Cl(2) 0.052(3) 0.073(3) 0.068(3) -0.006(2) -0.012(2) 0.004(2)
P(1) 0.052(3) 0.061(3) 0.034(2) 0.006(2) -0.001(2) 0.002(2)
P(2) 0.052(3) 0.072(3) 0.044(3) 0.002(2) -0.004(2) 0.001(2)
P(3) 0.064(3) 0.058(3) 0.048(3) -0.001(3) -0.008(2) 0.005(2)
P(4) 0.043(3) 0.064(3) 0.044(2) -0.002(2) -0.001(2) 0.005(2)
C(1) 0.05(1) 0.10(1) 0.06(1) -0.01(1) -0.006(9) 0.02(1)
C(2) 0.06(1) 0.10(2) 0.05(1) -0.02(1) 0.000(9) -0.01(1)
C(3) 0.12(2) 0.07(1) 0.040(9) 0.04(1) 0.02(1) 0.00(1)
C(4) 0.10(1) 0.05(1) 0.06(1) -0.03(1) -0.01(1) -0.000(9)
C(5) 0.038(9) 0.06(1) 0.041(8) -0.015(9) 0.007(8) 0.007(8)
C(6) 0.05(1) 0.07(1) 0.044(9) 0.001(9) -0.003(8) 0.009(9)
C(7) 0.07(1) 0.08(2) 0.06(1) 0.01(1) -0.00(1) -0.00(1)
C(8) 0.06(1) 0.16(2) 0.07(1) -0.00(2) -0.02(1) 0.01(2)
C(9) 0.14(2) 0.17(3) 0.13(2) 0.09(2) 0.04(2) 0.11(2)
C(10) 0.03(1) 0.39(6) 0.10(2) -0.04(2) -0.00(1) -0.14(3)
C(11) 0.18(4) 0.28(5) 0.34(5) 0.11(4) -0.08(3) -0.17(4)
C(12) 0.06(1) 0.14(2) 0.13(2) 0.02(1) -0.07(1) -0.06(2)
C(13) 0.05(1) 0.07(1) 0.046(9) 0.006(9) -0.007(8) -0.004(8)
C(14) 0.11(2) 0.07(1) 0.06(1) -0.01(1) 0.01(1) -0.02(1)
C(15) 0.14(2) 0.05(1) 0.08(1) -0.01(1) -0.01(1) -0.01(1)
C(16) 0.09(2) 0.10(2) 0.10(2) 0.02(2) -0.00(1) -0.02(2)
C(17) 0.08(2) 0.12(2) 0.10(2) 0.00(2) 0.01(1) -0.02(2)
C(18) 0.08(2) 0.08(2) 0.11(2) 0.00(1) 0.04(1) -0.01(1)
C(19) 0.07(1) 0.08(1) 0.037(9) -0.02(1) 0.000(9) -0.00(1)
C(20) 0.08(2) 0.08(1) 0.07(1) 0.03(1) 0.00(1) 0.01(1)
C(21) 0.11(2) 0.09(2) 0.09(2) 0.01(2) 0.01(1) 0.01(1)
C(22) 0.13(2) 0.06(2) 0.10(2) 0.03(2) 0.05(2) 0.03(1)
C(23) 0.07(1) 0.11(2) 0.07(1) 0.05(1) 0.01(1) 0.04(1)
C(24) 0.10(2) 0.07(1) 0.07(1) 0.01(1) 0.03(1) -0.02(1)
C(25) 0.08(1) 0.06(1) 0.07(1) 0.00(1) -0.01(1) -0.01(1)
C(26) 0.05(1) 0.13(2) 0.12(2) -0.02(1) 0.01(1) -0.02(2)
C(27) 0.13(3) 0.18(3) 0.13(2) -0.03(3) 0.01(2) -0.06(2)
C(28) 0.05(2) 0.13(3) 0.22(4) -0.02(2) 0.03(2) -0.08(3)
C(29) 0.11(2) 0.11(2) 0.17(3) 0.01(2) -0.05(2) 0.04(2)
C(30) 0.06(1) 0.12(2) 0.16(2) -0.01(1) -0.05(2) -0.01(2)
C(31) 0.05(1) 0.06(1) 0.06(1) -0.00(1) -0.009(9) 0.003(9)
C(32) 0.04(1) 0.09(2) 0.13(2) -0.02(1) 0.01(1) -0.03(1)
C(33) 0.10(2) 0.12(2) 0.12(2) -0.04(2) -0.04(2) -0.04(2)
C(34) 0.14(2) 0.09(2) 0.06(1) 0.02(2) 0.03(1) -0.03(1)
C(35) 0.08(2) 0.12(2) 0.05(1) -0.02(1) 0.01(1) -0.01(1)
C(36) 0.07(1) 0.09(1) 0.05(1) 0.01(1) 0.01(1) -0.01(1)
C(37) 0.05(1) 0.07(1) 0.038(9) -0.01(1) -0.003(8) 0.017(9)
C(38) 0.04(1) 0.16(2) 0.07(1) -0.01(1) 0.01(1) 0.02(1)
C(39) 0.09(2) 0.26(3) 0.06(1) -0.03(2) 0.02(1) 0.05(2)
C(40) 0.08(2) 0.13(2) 0.09(2) -0.01(1) 0.06(1) 0.00(2)
C(41) 0.12(2) 0.16(2) 0.05(1) 0.02(2) 0.04(1) 0.05(1)
C(42) 0.05(1) 0.13(2) 0.06(1) 0.01(1) 0.01(1) 0.02(1)

loop_
_atom_type_symbol
_atom_type_description
_atom_type_scat_dispersion_real
_atom_type_scat_dispersion_imag
_atom_type_scat_source
C C 0.003 0.002
; 
International Tables for Crystallography 
(1992, Vol. C, Tables 4.2.6.8 and 6.1.1.4) 
;
H H 0.000 0.000
; 
International Tables for Crystallography 
(1992, Vol. C, Table 6.1.1.4) 
;
B B 0.001 0.001
; 
International Tables for Crystallography 
(1992, Vol. C, Tables 4.2.6.8 and 6.1.1.4) 
;
Cl Cl 0.148 0.159
; 
International Tables for Crystallography 
(1992, Vol. C, Tables 4.2.6.8 and 6.1.1.4) 
;
F F 0.017 0.010
; 
International Tables for Crystallography 
(1992, Vol. C, Tables 4.2.6.8 and 6.1.1.4) 
;
P P 0.102 0.094
; 
International Tables for Crystallography 
(1992, Vol. C, Tables 4.2.6.8 and 6.1.1.4) 
;
Pd Pd -0.999 1.007
; 
International Tables for Crystallography 
(1992, Vol. C, Tables 4.2.6.8 and 6.1.1.4) 
;
Pt Pt -1.703 8.390
; 
International Tables for Crystallography 
(1992, Vol. C, Tables 4.2.6.8 and 6.1.1.4) 
;
O O 0.011 0.006
; 
International Tables for Crystallography 
(1992, Vol. C, Tables 4.2.6.8 and 6.1.1.4) 
;

loop_
_geom_bond_atom_site_label_1
_geom_bond_atom_site_label_2
_geom_bond_distance
_geom_bond_publ_flag
Pt(1) Cl(2) 2.286(4) yes
Pt(1) P(4) 2.329(4) yes
Pd(1) Cl(1) 2.363(4) yes
Pd(1) P(1) 2.210(4) yes
Pd(1) P(2) 2.340(5) yes
Pd(1) P(3) 2.314(5) yes
Cl(3) Cl(5) 2.23(2) yes
Cl(3) O(1) 1.65(3) yes
Cl(3) C(43) 1.61(5) yes
Cl(4) O(1) 2.01(3) yes
Cl(4) C(43) 1.46(4) yes
Cl(5) C(43) 1.60(4) yes
P(1) C(1) 1.83(2) yes
P(1) C(3) 1.81(2) yes
P(1) C(5) 1.79(1) yes
P(2) C(2) 1.83(2) yes
P(2) C(7) 1.81(2) yes
P(2) C(13) 1.79(2) yes
P(3) C(4) 1.83(2) yes
P(3) C(19) 1.76(2) yes
P(3) C(25) 1.73(2) yes
P(4) C(6) 1.83(1) yes
P(4) C(31) 1.84(2) yes
P(4) C(37) 1.84(1) yes
F(1) B(1) 1.33(2) yes
F(2) B(1) 1.19(2) yes
F(3) B(1) 1.38(2) yes
F(4) B(1) 1.11(2) yes
C(1) C(2) 1.52(2) yes
C(1) H(101) 0.96(2) no
C(1) H(102) 0.96(2) no
C(2) H(201) 0.96(2) no
C(2) H(202) 0.96(2) no
C(3) C(4) 1.51(2) yes
C(3) H(301) 0.96(2) no
C(3) H(302) 0.96(2) no
C(4) H(401) 0.96(2) no
C(4) H(402) 0.96(2) no
C(5) C(6) 1.53(2) yes
C(5) H(501) 0.96(2) no
C(5) H(502) 0.96(2) no
C(6) H(601) 0.96(2) no
C(6) H(602) 0.96(2) no
C(7) C(8) 1.36(3) yes
C(7) C(12) 1.34(3) yes
C(8) C(9) 1.57(3) yes
C(8) H(8) 0.96(3) no
C(9) C(10) 1.38(4) yes
C(9) H(9) 0.96(4) no
C(10) C(11) 1.26(5) yes
C(10) H(10) 0.96(4) no
C(11) C(12) 1.37(5) yes
C(11) H(11) 0.96(5) no
C(12) H(12) 0.96(3) no
C(13) C(14) 1.35(3) yes
C(13) C(18) 1.39(2) yes
C(14) C(15) 1.40(3) yes
C(14) H(14) 0.96(3) no
C(15) C(16) 1.35(3) yes
C(15) H(15) 0.96(3) no
C(16) C(17) 1.32(3) yes
C(16) H(16) 0.96(3) no
C(17) C(18) 1.38(3) yes
C(17) H(17) 0.96(3) no
C(18) H(18) 0.96(3) no
C(19) C(20) 1.35(3) yes
C(19) C(24) 1.38(3) yes
C(20) C(21) 1.38(3) yes
C(20) H(20) 0.96(2) no
C(21) C(22) 1.36(3) yes
C(21) H(21) 0.96(3) no
C(22) C(23) 1.34(3) yes
C(22) H(22) 0.96(3) no
C(23) C(24) 1.41(3) yes
C(23) H(23) 0.96(3) no
C(24) H(24) 0.96(3) no
C(25) C(26) 1.40(3) yes
C(25) C(30) 1.37(3) yes
C(26) C(27) 1.36(3) yes
C(26) H(26) 0.96(3) no
C(27) C(28) 1.39(4) yes
C(27) H(27) 0.96(4) no
C(28) C(29) 1.39(4) yes
C(28) H(28) 0.96(3) no
C(29) C(30) 1.36(3) yes
C(29) H(29) 0.96(4) no
C(30) H(30) 0.96(3) no
C(31) C(32) 1.38(2) yes
C(31) C(36) 1.36(2) yes
C(32) C(33) 1.44(3) yes
C(32) H(32) 0.96(3) no
C(33) C(34) 1.32(3) yes
C(33) H(33) 0.96(3) no
C(34) C(35) 1.34(3) yes
C(34) H(34) 0.96(3) no
C(35) C(36) 1.35(2) yes
C(35) H(35) 0.96(3) no
C(36) H(36) 0.96(2) no
C(37) C(38) 1.39(2) yes
C(37) C(42) 1.37(2) yes
C(38) C(39) 1.36(3) yes
C(38) H(38) 0.96(2) no
C(39) C(40) 1.31(3) yes
C(39) H(39) 0.96(3) no
C(40) C(41) 1.36(3) yes
C(40) H(40) 0.96(3) no
C(41) C(42) 1.40(3) yes
C(41) H(41) 0.96(3) no
C(42) H(42) 0.96(2) no
